data_7155280
loop_
_publ_author_name
'Hossian, Asik'
'Jana, Ranjan'

_publ_section_title
;
 Carboxyl radical-assisted 1,5-aryl migration through Smiles
 rearrangement.
;
_journal_issue 41
_journal_name_full 'Organic &amp; biomolecular chemistry'
_journal_page_first 9768
_journal_page_last 9779
_journal_paper_doi 10.1039/c6ob01758d
_journal_volume 14
_journal_year 2016
_chemical_formula_moiety 'C13 H9 N O5'
_chemical_formula_sum 'C13 H9 N O5'
_chemical_formula_weight 259.21
_chemical_name_systematic
;
 ?
;
_space_group_crystal_system monoclinic
_space_group_IT_number 14
_space_group_name_Hall '-P 2ybc'
_space_group_name_H-M_alt 'P 1 21/c 1'
_symmetry_space_group_name_Hall '-P 2ybc'
_symmetry_space_group_name_H-M 'P 1 21/c 1'
_atom_sites_solution_hydrogens geom
_audit_creation_date 2016-08-12
_audit_creation_method
;
Olex2 1.2
(compiled 2016.02.19 svn.r3266 for OlexSys, GUI svn.r5155)
;
_audit_update_record
;
2016-08-12 deposited with the CCDC.
2016-09-14 downloaded from the CCDC.
;
_cell_angle_alpha 90
_cell_angle_beta 100.069(5)
_cell_angle_gamma 90
_cell_formula_units_Z 4
_cell_length_a 10.7430(9)
_cell_length_b 16.6008(14)
_cell_length_c 6.9203(7)
_cell_measurement_reflns_used 250
_cell_measurement_temperature 298(2)
_cell_measurement_theta_max 27.5
_cell_measurement_theta_min 1.9
_cell_volume 1215.17(19)
_computing_cell_refinement 'SMART APEX II'
_computing_data_collection 'SMART APEX II (BRUKER,2010)'
_computing_data_reduction 'SAINT (BRUKER,2000)'
_computing_molecular_graphics 'Olex2 (Dolomanov et al., 2009)'
_computing_publication_material 'Olex2 (Dolomanov et al., 2009)'
_computing_structure_refinement 'ShelXL (Sheldrick, 2015)'
_computing_structure_solution 'SHELXS-97 (Sheldrick, 2008)'
_diffrn_ambient_temperature 293.15
_diffrn_measured_fraction_theta_full 0.975
_diffrn_measured_fraction_theta_max 0.958
_diffrn_measurement_device_type 'CCD area detector'
_diffrn_measurement_method 'phi and omega scans'
_diffrn_radiation_type MoK\a
_diffrn_radiation_wavelength 0.71073
_diffrn_reflns_av_R_equivalents 0.0374
_diffrn_reflns_av_unetI/netI 0.0344
_diffrn_reflns_Laue_measured_fraction_full 0.975
_diffrn_reflns_Laue_measured_fraction_max 0.958
_diffrn_reflns_limit_h_max 13
_diffrn_reflns_limit_h_min -13
_diffrn_reflns_limit_k_max 16
_diffrn_reflns_limit_k_min -21
_diffrn_reflns_limit_l_max 9
_diffrn_reflns_limit_l_min -8
_diffrn_reflns_number 11534
_diffrn_reflns_point_group_measured_fraction_full 0.975
_diffrn_reflns_point_group_measured_fraction_max 0.958
_diffrn_reflns_theta_full 26.000
_diffrn_reflns_theta_max 27.526
_diffrn_reflns_theta_min 1.925
_exptl_absorpt_coefficient_mu 0.111
_exptl_absorpt_correction_T_max 0.9843
_exptl_absorpt_correction_T_min 0.8789
_exptl_absorpt_correction_type multi-scan
_exptl_absorpt_process_details
;
'XPREP' - A PROGRAM DATA PREPARATION & RECIPROCAL 
SPACE EXPLORATION,
Bruker Analytical X-ray Systems, 1997
;
_exptl_crystal_colour White
_exptl_crystal_density_diffrn 1.417
_exptl_crystal_density_method 'not measured'
_exptl_crystal_description Block
_exptl_crystal_F_000 536
_exptl_crystal_recrystallization_method 'Re-crystallisation from solvent: Chloroform'
_exptl_crystal_size_max 0.2
_exptl_crystal_size_mid 0.1
_exptl_crystal_size_min 0.1
_refine_diff_density_max 0.184
_refine_diff_density_min -0.149
_refine_diff_density_rms 0.039
_refine_ls_extinction_coef 0.021(3)
_refine_ls_extinction_expression Fc^*^=kFc[1+0.001xFc^2^\l^3^/sin(2\q)]^-1/4^
_refine_ls_extinction_method 'SHELXL-2014/7 (Sheldrick 2014'
_refine_ls_goodness_of_fit_ref 1.052
_refine_ls_hydrogen_treatment constr
_refine_ls_matrix_type full
_refine_ls_number_parameters 174
_refine_ls_number_reflns 2674
_refine_ls_number_restraints 0
_refine_ls_restrained_S_all 1.052
_refine_ls_R_factor_all 0.0772
_refine_ls_R_factor_gt 0.0468
_refine_ls_shift/su_max 0.000
_refine_ls_shift/su_mean 0.000
_refine_ls_structure_factor_coef Fsqd
_refine_ls_weighting_details 'w=1/[\s^2^(Fo^2^)+(0.0596P)^2^+0.1778P] where P=(Fo^2^+2Fc^2^)/3'
_refine_ls_weighting_scheme calc
_refine_ls_wR_factor_gt 0.1185
_refine_ls_wR_factor_ref 0.1364
_reflns_Friedel_coverage 0.000
_reflns_number_gt 1702
_reflns_number_total 2674
_reflns_threshold_expression 'I > 2\s(I)'
_cod_data_source_file c6ob01758d2.cif
_cod_data_source_block rj_ah421_0m
_cod_depositor_comments 'Adding full bibliography for 7155280.cif.'
_cod_database_code 7155280
_shelx_space_group_comment
;
The symmetry employed for this shelxl refinement is uniquely defined
by the following loop, which should always be used as a source of
symmetry information in preference to the above space-group names.
They are only intended as comments.
;
_olex2_refinement_description
;
1. Fixed Uiso
 At 1.2 times of:
  All C(H) groups
 At 1.5 times of:
  All O(H) groups
2.a Aromatic/amide H refined with riding coordinates:
 C2(H2), C3(H3A), C4(H4), C5(H5), C6(H6), C9(H9), C11(H11), C12(H12)
2.b Idealised tetrahedral OH refined as rotating group:
 O3(H3)
;
_shelx_shelxl_version_number 2014/7
_olex2_submission_special_instructions 'No special instructions were received'

loop_
_space_group_symop_operation_xyz
'x, y, z'
'-x, y+1/2, -z+1/2'
'-x, -y, -z'
'x, -y-1/2, z-1/2'

loop_
_atom_site_label
_atom_site_type_symbol
_atom_site_fract_x
_atom_site_fract_y
_atom_site_fract_z
_atom_site_U_iso_or_equiv
_atom_site_adp_type
_atom_site_occupancy
_atom_site_site_symmetry_order
_atom_site_calc_flag
_atom_site_refinement_flags_posn
O1 O 0.23910(11) 0.44958(7) 0.5945(2) 0.0688(4) Uani 1 1 d .
N1 N 0.28180(16) 0.15210(9) 0.6052(2) 0.0642(4) Uani 1 1 d .
C1 C 0.18083(16) 0.52644(10) 0.5814(3) 0.0635(5) Uani 1 1 d .
O2 O 0.43085(12) 0.50269(7) 0.6993(2) 0.0787(4) Uani 1 1 d .
C2 C 0.1720(2) 0.56763(13) 0.7502(4) 0.0902(7) Uani 1 1 d .
H2 H 0.2094 0.5477 0.8722 0.108 Uiso 1 1 calc R
O3 O 0.62155(11) 0.40311(8) 0.8076(2) 0.0771(4) Uani 1 1 d .
H3 H 0.5868 0.4471 0.7900 0.116 Uiso 1 1 calc GR
C3 C 0.1065(2) 0.63918(15) 0.7345(5) 0.1124(10) Uani 1 1 d .
H3A H 0.0995 0.6680 0.8474 0.135 Uiso 1 1 calc R
O4 O 0.17139(15) 0.16714(9) 0.5447(3) 0.1027(6) Uani 1 1 d .
C4 C 0.0524(2) 0.66804(15) 0.5582(6) 0.1089(11) Uani 1 1 d .
H4 H 0.0088 0.7166 0.5501 0.131 Uiso 1 1 calc R
O5 O 0.32145(15) 0.08333(8) 0.6213(3) 0.0951(5) Uani 1 1 d .
C5 C 0.0613(2) 0.62645(17) 0.3914(5) 0.1062(9) Uani 1 1 d .
H5 H 0.0230 0.6467 0.2702 0.127 Uiso 1 1 calc R
C6 C 0.12812(19) 0.55302(13) 0.4011(4) 0.0824(7) Uani 1 1 d .
H6 H 0.1356 0.5242 0.2884 0.099 Uiso 1 1 calc R
C7 C 0.36347(16) 0.44456(10) 0.6601(3) 0.0557(4) Uani 1 1 d .
C8 C 0.40844(15) 0.36038(9) 0.6801(2) 0.0501(4) Uani 1 1 d .
C9 C 0.32579(16) 0.29618(9) 0.6314(2) 0.0506(4) Uani 1 1 d .
H9 H 0.2407 0.3056 0.5833 0.061 Uiso 1 1 calc R
C10 C 0.37078(16) 0.21851(9) 0.6548(2) 0.0515(4) Uani 1 1 d .
C11 C 0.49739(17) 0.20207(10) 0.7250(3) 0.0576(5) Uani 1 1 d .
H11 H 0.5260 0.1492 0.7388 0.069 Uiso 1 1 calc R
C12 C 0.57972(16) 0.26504(11) 0.7737(3) 0.0608(5) Uani 1 1 d .
H12 H 0.6647 0.2547 0.8207 0.073 Uiso 1 1 calc R
C13 C 0.53675(16) 0.34474(10) 0.7530(3) 0.0555(5) Uani 1 1 d .

loop_
_atom_site_aniso_label
_atom_site_aniso_U_11
_atom_site_aniso_U_22
_atom_site_aniso_U_33
_atom_site_aniso_U_23
_atom_site_aniso_U_13
_atom_site_aniso_U_12
O1 0.0580(7) 0.0401(6) 0.1025(10) -0.0011(6) -0.0023(7) 0.0045(5)
N1 0.0730(11) 0.0437(8) 0.0754(11) 0.0015(7) 0.0109(8) 0.0018(7)
C1 0.0518(9) 0.0401(9) 0.0963(15) 0.0042(9) 0.0065(9) 0.0006(7)
O2 0.0622(8) 0.0449(7) 0.1256(12) -0.0051(7) 0.0069(7) -0.0059(6)
C2 0.0918(16) 0.0669(13) 0.1066(18) -0.0111(12) 0.0030(13) 0.0158(11)
O3 0.0563(7) 0.0618(8) 0.1088(11) -0.0096(8) 0.0019(7) -0.0040(6)
C3 0.0953(18) 0.0708(15) 0.168(3) -0.0281(17) 0.0136(19) 0.0185(13)
O4 0.0711(10) 0.0584(9) 0.1705(17) -0.0071(9) -0.0012(10) -0.0051(7)
C4 0.0710(15) 0.0554(13) 0.198(4) 0.0107(18) 0.0179(19) 0.0131(11)
O5 0.1007(11) 0.0414(7) 0.1364(14) 0.0028(8) 0.0023(10) 0.0051(7)
C5 0.0789(16) 0.0866(17) 0.148(3) 0.0514(18) 0.0050(16) 0.0095(13)
C6 0.0714(13) 0.0737(13) 0.1003(17) 0.0224(12) 0.0102(12) 0.0065(10)
C7 0.0547(10) 0.0448(9) 0.0668(11) -0.0013(8) 0.0080(8) -0.0004(7)
C8 0.0552(9) 0.0442(8) 0.0511(9) -0.0010(7) 0.0097(7) 0.0029(7)
C9 0.0544(9) 0.0453(9) 0.0517(9) -0.0001(7) 0.0077(7) 0.0033(7)
C10 0.0633(10) 0.0421(8) 0.0498(9) -0.0001(7) 0.0118(8) 0.0023(7)
C11 0.0688(11) 0.0479(9) 0.0561(10) 0.0016(8) 0.0113(8) 0.0137(8)
C12 0.0553(10) 0.0625(11) 0.0629(11) -0.0017(9) 0.0055(8) 0.0137(8)
C13 0.0548(10) 0.0544(10) 0.0570(10) -0.0054(8) 0.0084(8) -0.0001(8)

loop_
_atom_type_symbol
_atom_type_description
_atom_type_scat_dispersion_real
_atom_type_scat_dispersion_imag
_atom_type_scat_source
C C 0.0033 0.0016 'International Tables Vol C Tables 4.2.6.8 and 6.1.1.4'
H H 0.0000 0.0000 'International Tables Vol C Tables 4.2.6.8 and 6.1.1.4'
N N 0.0061 0.0033 'International Tables Vol C Tables 4.2.6.8 and 6.1.1.4'
O O 0.0106 0.0060 'International Tables Vol C Tables 4.2.6.8 and 6.1.1.4'

loop_
_geom_angle_atom_site_label_1
_geom_angle_atom_site_label_2
_geom_angle_atom_site_label_3
_geom_angle
C7 O1 C1 118.82(12)
O4 N1 O5 122.04(16)
O4 N1 C10 119.09(14)
O5 N1 C10 118.85(16)
C2 C1 O1 119.33(18)
C6 C1 O1 117.54(19)
C6 C1 C2 122.94(19)
C1 C2 H2 120.8
C1 C2 C3 118.3(2)
C3 C2 H2 120.8
C13 O3 H3 109.5
C2 C3 H3A 119.6
C4 C3 C2 120.9(3)
C4 C3 H3A 119.6
C3 C4 H4 119.8
C3 C4 C5 120.3(2)
C5 C4 H4 119.8
C4 C5 H5 119.7
C4 C5 C6 120.5(2)
C6 C5 H5 119.7
C1 C6 C5 117.0(2)
C1 C6 H6 121.5
C5 C6 H6 121.5
O1 C7 C8 112.46(13)
O2 C7 O1 123.40(15)
O2 C7 C8 124.14(15)
C9 C8 C7 121.19(14)
C9 C8 C13 119.32(15)
C13 C8 C7 119.48(14)
C8 C9 H9 120.2
C10 C9 C8 119.55(15)
C10 C9 H9 120.2
C9 C10 N1 118.53(15)
C9 C10 C11 121.83(15)
C11 C10 N1 119.65(14)
C10 C11 H11 120.5
C12 C11 C10 119.06(15)
C12 C11 H11 120.5
C11 C12 H12 119.7
C11 C12 C13 120.51(15)
C13 C12 H12 119.7
O3 C13 C8 122.93(15)
O3 C13 C12 117.34(15)
C12 C13 C8 119.72(15)

loop_
_geom_bond_atom_site_label_1
_geom_bond_atom_site_label_2
_geom_bond_distance
O1 C1 1.417(2)
O1 C7 1.336(2)
N1 O4 1.213(2)
N1 O5 1.2167(18)
N1 C10 1.460(2)
C1 C2 1.371(3)
C1 C6 1.351(3)
O2 C7 1.2084(19)
C2 H2 0.9300
C2 C3 1.375(3)
O3 H3 0.8200
O3 C13 1.338(2)
C3 H3A 0.9300
C3 C4 1.344(4)
C4 H4 0.9300
C4 C5 1.363(4)
C5 H5 0.9300
C5 C6 1.410(3)
C6 H6 0.9300
C7 C8 1.477(2)
C8 C9 1.390(2)
C8 C13 1.407(2)
C9 H9 0.9300
C9 C10 1.376(2)
C10 C11 1.389(2)
C11 H11 0.9300
C11 C12 1.373(2)
C12 H12 0.9300
C12 C13 1.400(2)

loop_
_geom_torsion_atom_site_label_1
_geom_torsion_atom_site_label_2
_geom_torsion_atom_site_label_3
_geom_torsion_atom_site_label_4
_geom_torsion
O1 C1 C2 C3 -175.0(2)
O1 C1 C6 C5 174.85(18)
O1 C7 C8 C9 0.7(2)
O1 C7 C8 C13 -178.19(16)
N1 C10 C11 C12 -179.11(16)
C1 O1 C7 O2 -4.1(3)
C1 O1 C7 C8 175.50(16)
C1 C2 C3 C4 0.0(4)
O2 C7 C8 C9 -179.67(18)
O2 C7 C8 C13 1.4(3)
C2 C1 C6 C5 -0.2(3)
C2 C3 C4 C5 0.3(4)
C3 C4 C5 C6 -0.5(4)
O4 N1 C10 C9 0.1(3)
O4 N1 C10 C11 179.72(18)
C4 C5 C6 C1 0.5(4)
O5 N1 C10 C9 178.35(17)
O5 N1 C10 C11 -2.0(3)
C6 C1 C2 C3 0.0(3)
C7 O1 C1 C2 -68.4(2)
C7 O1 C1 C6 116.3(2)
C7 C8 C9 C10 -179.02(16)
C7 C8 C13 O3 0.6(3)
C7 C8 C13 C12 179.53(16)
C8 C9 C10 N1 179.17(15)
C8 C9 C10 C11 -0.4(3)
C9 C8 C13 O3 -178.35(16)
C9 C8 C13 C12 0.6(3)
C9 C10 C11 C12 0.5(3)
C10 C11 C12 C13 0.0(3)
C11 C12 C13 O3 178.45(17)
C11 C12 C13 C8 -0.6(3)
C13 C8 C9 C10 -0.1(3)
